data_4022196
loop_
_publ_author_name
'Simon Doherty'
'Julian G. Knight'
'Catherine H. Smyth'
'Ross W. Harrington'
'William Clegg'

_publ_section_title
;
 Asymmetric Platinum Group Metal-Catalyzed Carbonyl-Ene Reactions:
 Carbon-Carbon Bond Formation versus Isomerization
;
_journal_name_full 'Journal of Organic Chemistry'
_journal_page_first 9751
_journal_page_last 9764
_journal_paper_doi 10.1021/jo062023n
_journal_volume 71
_journal_year 2006
_chemical_absolute_configuration syn
_chemical_formula_moiety 'C13 H19 F3 O3'
_chemical_formula_sum 'C13 H19 F3 O3'
_chemical_formula_weight 280.28
_chemical_name_systematic
;
 ?
;
_space_group_IT_number 19
_symmetry_cell_setting orthorhombic
_symmetry_space_group_name_Hall 'P 2ac 2ab'
_symmetry_space_group_name_H-M 'P 21 21 21'
_atom_sites_solution_hydrogens geom
_atom_sites_solution_primary direct
_atom_sites_solution_secondary difmap
_audit_creation_method SHELXL-97
_cell_angle_alpha 90.00
_cell_angle_beta 90.00
_cell_angle_gamma 90.00
_cell_formula_units_Z 8
_cell_length_a 8.490(5)
_cell_length_b 11.316(5)
_cell_length_c 30.145(17)
_cell_measurement_reflns_used 104
_cell_measurement_temperature 150(2)
_cell_measurement_theta_max 27.5
_cell_measurement_theta_min 2.50
_cell_volume 2896(3)
_computing_cell_refinement EvalCCD
_computing_data_collection 'Nonius COLLECT'
_computing_data_reduction EvalCCD
_computing_molecular_graphics 'Bruker SHELXTL'
_computing_publication_material 'Bruker SHELXTL and local programs'
_computing_structure_refinement 'Bruker SHELXTL'
_computing_structure_solution 'Bruker SHELXTL'
_diffrn_ambient_temperature 150(2)
_diffrn_measured_fraction_theta_full 0.991
_diffrn_measured_fraction_theta_max 0.991
_diffrn_measurement_device_type 'Nonius KappaCCD diffractometer'
_diffrn_measurement_method '\f and \w scans'
_diffrn_radiation_monochromator graphite
_diffrn_radiation_source 'sealed tube'
_diffrn_radiation_type MoK\a
_diffrn_radiation_wavelength 0.71073
_diffrn_reflns_av_R_equivalents 0.0928
_diffrn_reflns_av_sigmaI/netI 0.0462
_diffrn_reflns_limit_h_max 10
_diffrn_reflns_limit_h_min -10
_diffrn_reflns_limit_k_max 13
_diffrn_reflns_limit_k_min -13
_diffrn_reflns_limit_l_max 35
_diffrn_reflns_limit_l_min -35
_diffrn_reflns_number 28215
_diffrn_reflns_theta_full 24.99
_diffrn_reflns_theta_max 24.99
_diffrn_reflns_theta_min 4.33
_diffrn_standards_number 0
_exptl_absorpt_coefficient_mu 0.114
_exptl_absorpt_correction_T_max 0.989
_exptl_absorpt_correction_T_min 0.945
_exptl_absorpt_correction_type multi-scan
_exptl_absorpt_process_details SADABS
_exptl_crystal_colour colourless
_exptl_crystal_density_diffrn 1.286
_exptl_crystal_density_method 'not measured'
_exptl_crystal_description rod
_exptl_crystal_F_000 1184
_exptl_crystal_size_max 0.50
_exptl_crystal_size_mid 0.10
_exptl_crystal_size_min 0.10
_refine_diff_density_max 0.350
_refine_diff_density_min -0.344
_refine_diff_density_rms 0.083
_refine_ls_abs_structure_details indeterminate
_refine_ls_extinction_coef 0.022(4)
_refine_ls_extinction_expression Fc^*^=kFc[1+0.001xFc^2^\l^3^/sin(2\q)]^-1/4^
_refine_ls_extinction_method SHELXL
_refine_ls_goodness_of_fit_ref 1.147
_refine_ls_hydrogen_treatment mixed
_refine_ls_matrix_type full
_refine_ls_number_parameters 356
_refine_ls_number_reflns 2892
_refine_ls_number_restraints 0
_refine_ls_restrained_S_all 1.147
_refine_ls_R_factor_all 0.0798
_refine_ls_R_factor_gt 0.0605
_refine_ls_shift/su_max 0.000
_refine_ls_shift/su_mean 0.000
_refine_ls_structure_factor_coef Fsqd
_refine_ls_weighting_details 'calc w=1/[\s^2^(Fo^2^)+(0.0887P)^2^+0.1322P] where P=(Fo^2^+2Fc^2^)/3'
_refine_ls_weighting_scheme calc
_refine_ls_wR_factor_gt 0.1345
_refine_ls_wR_factor_ref 0.1452
_reflns_number_gt 2308
_reflns_number_total 2892
_reflns_threshold_expression I>2\s(I)
_cod_data_source_file jo062023nsi20060930_070840.cif
_cod_database_code 4022196

loop_
_symmetry_equiv_pos_as_xyz
'x, y, z'
'-x+1/2, -y, z+1/2'
'-x, y+1/2, -z+1/2'
'x+1/2, -y+1/2, -z'

loop_
_atom_site_label
_atom_site_type_symbol
_atom_site_fract_x
_atom_site_fract_y
_atom_site_fract_z
_atom_site_U_iso_or_equiv
_atom_site_adp_type
_atom_site_occupancy
_atom_site_symmetry_multiplicity
_atom_site_calc_flag
_atom_site_refinement_flags
F1 F 0.2658(4) 0.9679(2) 0.69098(9) 0.0566(8) Uani 1 1 d .
F2 F 0.1392(3) 0.9110(2) 0.63244(9) 0.0545(8) Uani 1 1 d .
F3 F 0.0531(3) 0.8655(3) 0.69739(10) 0.0591(8) Uani 1 1 d .
O1 O 0.3989(4) 0.7036(2) 0.60038(9) 0.0379(7) Uani 1 1 d .
O2 O 0.4948(4) 0.8614(3) 0.63689(9) 0.0373(7) Uani 1 1 d .
O3 O 0.1724(3) 0.6685(2) 0.66242(9) 0.0349(7) Uani 1 1 d .
H3 H 0.140(6) 0.667(4) 0.6306(17) 0.054(14) Uiso 1 1 d .
C1 C 0.2796(5) 0.7605(3) 0.67061(12) 0.0290(9) Uani 1 1 d .
C2 C 0.3968(5) 0.7713(3) 0.63160(13) 0.0305(9) Uani 1 1 d .
C3 C 0.6222(6) 0.8727(5) 0.60450(15) 0.0557(14) Uani 1 1 d .
H3A H 0.5787 0.8968 0.5754 0.067 Uiso 1 1 calc R
H3B H 0.6760 0.7958 0.6008 0.067 Uiso 1 1 calc R
C4 C 0.7372(7) 0.9636(6) 0.62044(17) 0.0709(17) Uani 1 1 d .
H4A H 0.8286 0.9652 0.6006 0.106 Uiso 1 1 calc R
H4B H 0.7717 0.9436 0.6505 0.106 Uiso 1 1 calc R
H4C H 0.6867 1.0414 0.6206 0.106 Uiso 1 1 calc R
C5 C 0.1850(6) 0.8777(4) 0.67307(14) 0.0408(11) Uani 1 1 d .
C6 C 0.3742(5) 0.7374(3) 0.71429(12) 0.0294(9) Uani 1 1 d .
H6B H 0.4378 0.8101 0.7202 0.035 Uiso 1 1 calc R
C7 C 0.2726(6) 0.7150(4) 0.75610(13) 0.0410(11) Uani 1 1 d .
H7A H 0.3387 0.7283 0.7827 0.049 Uiso 1 1 calc R
H7B H 0.1864 0.7739 0.7567 0.049 Uiso 1 1 calc R
C8 C 0.2010(5) 0.5926(4) 0.75912(15) 0.0446(11) Uani 1 1 d .
H8A H 0.1204 0.5835 0.7356 0.054 Uiso 1 1 calc R
H8B H 0.1482 0.5835 0.7882 0.054 Uiso 1 1 calc R
C9 C 0.3258(6) 0.4960(4) 0.75391(16) 0.0489(12) Uani 1 1 d .
H9A H 0.2737 0.4178 0.7538 0.059 Uiso 1 1 calc R
H9B H 0.3984 0.4986 0.7796 0.059 Uiso 1 1 calc R
C10 C 0.4214(5) 0.5113(3) 0.71051(15) 0.0386(11) Uani 1 1 d .
H10A H 0.5071 0.4520 0.7096 0.046 Uiso 1 1 calc R
H10B H 0.3518 0.4976 0.6847 0.046 Uiso 1 1 calc R
C11 C 0.4917(5) 0.6354(3) 0.70775(12) 0.0304(9) Uani 1 1 d .
C12 C 0.6433(5) 0.6593(4) 0.70289(15) 0.0411(11) Uani 1 1 d .
H12 H 0.6710 0.7407 0.7031 0.049 Uiso 1 1 calc R
C13 C 0.7769(6) 0.5740(5) 0.6971(2) 0.0686(16) Uani 1 1 d .
H13A H 0.8655 0.5984 0.7158 0.103 Uiso 1 1 calc R
H13B H 0.8099 0.5732 0.6660 0.103 Uiso 1 1 calc R
H13C H 0.7424 0.4947 0.7058 0.103 Uiso 1 1 calc R
F4 F 0.3076(4) 0.5675(2) 0.50002(9) 0.0574(8) Uani 1 1 d .
F5 F 0.4023(3) 0.3940(3) 0.51355(10) 0.0571(8) Uani 1 1 d .
F6 F 0.1890(4) 0.4114(2) 0.47545(8) 0.0584(8) Uani 1 1 d .
O4 O 0.0394(4) 0.6325(2) 0.57861(10) 0.0439(8) Uani 1 1 d .
O5 O -0.0477(4) 0.5418(2) 0.51699(9) 0.0406(7) Uani 1 1 d .
O6 O 0.2752(4) 0.4739(3) 0.58928(9) 0.0341(7) Uani 1 1 d .
H6 H 0.305(7) 0.534(5) 0.5965(17) 0.060(18) Uiso 1 1 d .
C14 C 0.1709(5) 0.4534(3) 0.55436(12) 0.0295(9) Uani 1 1 d .
C15 C 0.0475(5) 0.5531(3) 0.55165(14) 0.0334(10) Uani 1 1 d .
C16 C -0.1734(7) 0.6296(5) 0.5130(2) 0.0679(17) Uani 1 1 d .
H16A H -0.2308 0.6358 0.5415 0.081 Uiso 1 1 calc R
H16B H -0.1274 0.7078 0.5061 0.081 Uiso 1 1 calc R
C17 C -0.2815(7) 0.5954(5) 0.47818(19) 0.0649(15) Uani 1 1 d .
H17A H -0.3581 0.6589 0.4733 0.097 Uiso 1 1 calc R
H17B H -0.3369 0.5230 0.4869 0.097 Uiso 1 1 calc R
H17C H -0.2226 0.5810 0.4507 0.097 Uiso 1 1 calc R
C18 C 0.2682(6) 0.4540(4) 0.51055(15) 0.0448(11) Uani 1 1 d .
C19 C 0.0854(5) 0.3320(3) 0.56053(14) 0.0333(10) Uani 1 1 d .
H19 H 0.0347 0.3121 0.5315 0.040 Uiso 1 1 calc R
C20 C 0.1977(6) 0.2273(3) 0.57242(16) 0.0476(12) Uani 1 1 d .
H20A H 0.1443 0.1523 0.5647 0.057 Uiso 1 1 calc R
H20B H 0.2933 0.2333 0.5538 0.057 Uiso 1 1 calc R
C21 C 0.2484(5) 0.2217(4) 0.62117(17) 0.0489(13) Uani 1 1 d .
H21A H 0.3088 0.1482 0.6264 0.059 Uiso 1 1 calc R
H21B H 0.3181 0.2895 0.6279 0.059 Uiso 1 1 calc R
C22 C 0.1075(6) 0.2247(4) 0.65173(17) 0.0505(13) Uani 1 1 d .
H22A H 0.1438 0.2251 0.6829 0.061 Uiso 1 1 calc R
H22B H 0.0431 0.1528 0.6471 0.061 Uiso 1 1 calc R
C23 C 0.0059(5) 0.3353(4) 0.64290(14) 0.0405(11) Uani 1 1 d .
H23A H -0.0877 0.3341 0.6625 0.049 Uiso 1 1 calc R
H23B H 0.0676 0.4073 0.6498 0.049 Uiso 1 1 calc R
C24 C -0.0459(5) 0.3384(3) 0.59512(14) 0.0336(10) Uani 1 1 d .
C25 C -0.1939(5) 0.3378(4) 0.58072(16) 0.0452(11) Uani 1 1 d .
H25 H -0.2073 0.3388 0.5494 0.054 Uiso 1 1 calc R
C26 C -0.3419(6) 0.3358(6) 0.6075(2) 0.0682(17) Uani 1 1 d .
H26A H -0.4094 0.2710 0.5973 0.102 Uiso 1 1 calc R
H26B H -0.3975 0.4111 0.6040 0.102 Uiso 1 1 calc R
H26C H -0.3157 0.3239 0.6389 0.102 Uiso 1 1 calc R

loop_
_atom_site_aniso_label
_atom_site_aniso_U_11
_atom_site_aniso_U_22
_atom_site_aniso_U_33
_atom_site_aniso_U_23
_atom_site_aniso_U_13
_atom_site_aniso_U_12
F1 0.0831(19) 0.0221(13) 0.0645(17) -0.0045(12) -0.0043(16) 0.0123(15)
F2 0.0698(19) 0.0437(16) 0.0499(16) 0.0147(13) -0.0077(14) 0.0205(15)
F3 0.0544(16) 0.0590(18) 0.0638(18) 0.0099(14) 0.0142(15) 0.0308(15)
O1 0.0483(17) 0.0347(17) 0.0308(15) -0.0088(13) 0.0016(14) -0.0112(15)
O2 0.0488(17) 0.0300(16) 0.0332(15) -0.0008(12) 0.0045(14) -0.0168(15)
O3 0.0374(17) 0.0320(16) 0.0352(16) 0.0023(12) -0.0047(13) -0.0112(14)
C1 0.033(2) 0.026(2) 0.0282(19) 0.0035(16) 0.0001(18) -0.0011(19)
C2 0.040(2) 0.023(2) 0.029(2) 0.0060(17) -0.0069(19) -0.004(2)
C3 0.068(3) 0.062(3) 0.037(2) -0.001(2) 0.011(2) -0.033(3)
C4 0.067(4) 0.093(4) 0.053(3) 0.009(3) -0.010(3) -0.039(4)
C5 0.047(3) 0.031(2) 0.044(2) 0.006(2) -0.002(2) 0.010(2)
C6 0.038(2) 0.020(2) 0.030(2) -0.0038(16) -0.0010(18) 0.0007(19)
C7 0.052(3) 0.041(2) 0.030(2) 0.0023(18) 0.003(2) 0.018(2)
C8 0.039(2) 0.052(3) 0.042(2) 0.019(2) 0.007(2) 0.007(2)
C9 0.047(3) 0.034(3) 0.065(3) 0.021(2) 0.004(2) 0.004(2)
C10 0.040(2) 0.021(2) 0.055(3) 0.0045(19) 0.001(2) 0.006(2)
C11 0.037(2) 0.025(2) 0.0293(19) 0.0025(17) -0.0017(18) 0.0034(19)
C12 0.035(3) 0.034(2) 0.054(3) 0.005(2) -0.006(2) -0.002(2)
C13 0.039(3) 0.064(4) 0.103(4) 0.007(3) 0.007(3) 0.014(3)
F4 0.0744(19) 0.0342(14) 0.0637(17) 0.0190(13) 0.0215(16) -0.0082(15)
F5 0.0518(16) 0.0515(17) 0.0679(18) 0.0096(14) 0.0240(15) 0.0099(15)
F6 0.089(2) 0.0518(16) 0.0345(13) -0.0080(12) 0.0068(15) -0.0005(18)
O4 0.0529(19) 0.0261(15) 0.0527(18) -0.0136(14) -0.0162(16) 0.0091(15)
O5 0.0532(17) 0.0243(15) 0.0444(17) -0.0028(13) -0.0173(15) 0.0074(15)
O6 0.0390(17) 0.0202(15) 0.0432(16) -0.0002(13) -0.0110(14) -0.0021(14)
C14 0.036(2) 0.0200(19) 0.032(2) 0.0003(16) -0.0022(19) 0.0035(19)
C15 0.041(2) 0.022(2) 0.037(2) -0.0004(19) -0.005(2) -0.004(2)
C16 0.069(3) 0.041(3) 0.094(4) -0.019(3) -0.043(3) 0.020(3)
C17 0.057(3) 0.062(3) 0.076(4) 0.011(3) -0.012(3) 0.004(3)
C18 0.054(3) 0.028(2) 0.053(3) 0.005(2) 0.005(2) 0.000(2)
C19 0.041(2) 0.0184(19) 0.040(2) -0.0018(17) 0.004(2) -0.0048(19)
C20 0.054(3) 0.0162(19) 0.073(3) 0.000(2) 0.023(3) 0.007(2)
C21 0.042(3) 0.032(2) 0.072(3) 0.023(2) 0.009(3) 0.014(2)
C22 0.046(3) 0.043(3) 0.062(3) 0.025(2) 0.005(3) 0.007(3)
C23 0.036(2) 0.042(3) 0.044(2) 0.013(2) 0.011(2) 0.005(2)
C24 0.036(2) 0.017(2) 0.048(2) 0.0069(18) 0.006(2) 0.0000(19)
C25 0.041(3) 0.042(3) 0.053(3) 0.008(2) 0.001(2) -0.008(2)
C26 0.041(3) 0.074(4) 0.089(4) 0.016(3) 0.004(3) 0.002(3)

loop_
_atom_type_symbol
_atom_type_description
_atom_type_scat_dispersion_real
_atom_type_scat_dispersion_imag
_atom_type_scat_source
C C 0.0033 0.0000 'International Tables Vol C Tables 4.2.6.8 and 6.1.1.4'
H H 0.0000 0.0000 'International Tables Vol C Tables 4.2.6.8 and 6.1.1.4'
O O 0.0106 0.0000 'International Tables Vol C Tables 4.2.6.8 and 6.1.1.4'
F F 0.0171 0.0000 'International Tables Vol C Tables 4.2.6.8 and 6.1.1.4'

loop_
_geom_angle_atom_site_label_1
_geom_angle_atom_site_label_2
_geom_angle_atom_site_label_3
_geom_angle
C2 O2 C3 116.9(3)
H3 O3 C1 111(3)
O3 C1 C2 110.0(3)
O3 C1 C5 107.9(3)
O3 C1 C6 110.9(3)
C2 C1 C5 107.6(3)
C2 C1 C6 108.8(3)
C5 C1 C6 111.6(3)
O1 C2 O2 124.7(4)
O1 C2 C1 123.3(4)
O2 C2 C1 112.0(3)
O2 C3 H3A 109.8
O2 C3 H3B 109.8
O2 C3 C4 109.2(4)
H3A C3 H3B 108.3
H3A C3 C4 109.8
H3B C3 C4 109.8
C3 C4 H4A 109.5
C3 C4 H4B 109.5
C3 C4 H4C 109.5
H4A C4 H4B 109.5
H4A C4 H4C 109.5
H4B C4 H4C 109.5
F1 C5 F2 107.6(3)
F1 C5 F3 106.5(4)
F1 C5 C1 113.8(3)
F2 C5 F3 106.6(4)
F2 C5 C1 110.3(3)
F3 C5 C1 111.7(3)
C1 C6 H6B 106.8
C1 C6 C7 115.2(3)
C1 C6 C11 110.5(3)
H6B C6 C7 106.8
H6B C6 C11 106.8
C7 C6 C11 110.1(3)
C6 C7 H7A 108.5
C6 C7 H7B 108.5
C6 C7 C8 115.0(3)
H7A C7 H7B 107.5
H7A C7 C8 108.5
H7B C7 C8 108.5
C7 C8 H8A 109.3
C7 C8 H8B 109.3
C7 C8 C9 111.7(3)
H8A C8 H8B 107.9
H8A C8 C9 109.3
H8B C8 C9 109.3
C8 C9 H9A 109.3
C8 C9 H9B 109.3
C8 C9 C10 111.7(3)
H9A C9 H9B 107.9
H9A C9 C10 109.3
H9B C9 C10 109.3
C9 C10 H10A 109.5
C9 C10 H10B 109.5
C9 C10 C11 110.7(3)
H10A C10 H10B 108.1
H10A C10 C11 109.5
H10B C10 C11 109.5
C6 C11 C10 115.4(3)
C6 C11 C12 119.4(4)
C10 C11 C12 125.1(4)
C11 C12 H12 116.0
C11 C12 C13 128.0(4)
H12 C12 C13 116.0
C12 C13 H13A 109.5
C12 C13 H13B 109.5
C12 C13 H13C 109.5
H13A C13 H13B 109.5
H13A C13 H13C 109.5
H13B C13 H13C 109.5
C15 O5 C16 116.3(3)
H6 O6 C14 125(4)
O6 C14 C15 110.5(3)
O6 C14 C18 107.6(3)
O6 C14 C19 110.5(3)
C15 C14 C18 108.2(3)
C15 C14 C19 109.5(3)
C18 C14 C19 110.5(3)
O4 C15 O5 124.3(4)
O4 C15 C14 123.0(4)
O5 C15 C14 112.6(3)
O5 C16 H16A 109.7
O5 C16 H16B 109.7
O5 C16 C17 109.9(4)
H16A C16 H16B 108.2
H16A C16 C17 109.7
H16B C16 C17 109.7
C16 C17 H17A 109.5
C16 C17 H17B 109.5
C16 C17 H17C 109.5
H17A C17 H17B 109.5
H17A C17 H17C 109.5
H17B C17 H17C 109.5
F4 C18 F5 106.7(4)
F4 C18 F6 106.1(4)
F4 C18 C14 109.4(3)
F5 C18 F6 107.4(4)
F5 C18 C14 113.2(4)
F6 C18 C14 113.7(4)
C14 C19 H19 107.0
C14 C19 C20 114.2(3)
C14 C19 C24 112.2(3)
H19 C19 C20 107.0
H19 C19 C24 107.0
C20 C19 C24 109.0(3)
C19 C20 H20A 108.5
C19 C20 H20B 108.5
C19 C20 C21 115.0(3)
H20A C20 H20B 107.5
H20A C20 C21 108.5
H20B C20 C21 108.5
C20 C21 H21A 109.4
C20 C21 H21B 109.4
C20 C21 C22 111.2(4)
H21A C21 H21B 108.0
H21A C21 C22 109.4
H21B C21 C22 109.4
C21 C22 H22A 109.5
C21 C22 H22B 109.5
C21 C22 C23 110.8(3)
H22A C22 H22B 108.1
H22A C22 C23 109.5
H22B C22 C23 109.5
C22 C23 H23A 109.6
C22 C23 H23B 109.6
C22 C23 C24 110.3(4)
H23A C23 H23B 108.1
H23A C23 C24 109.6
H23B C23 C24 109.6
C19 C24 C23 116.0(3)
C19 C24 C25 117.8(4)
C23 C24 C25 126.0(4)
C24 C25 H25 115.9
C24 C25 C26 128.2(4)
H25 C25 C26 115.9
C25 C26 H26A 109.5
C25 C26 H26B 109.5
C25 C26 H26C 109.5
H26A C26 H26B 109.5
H26A C26 H26C 109.5
H26B C26 H26C 109.5

loop_
_geom_bond_atom_site_label_1
_geom_bond_atom_site_label_2
_geom_bond_distance
F1 C5 1.343(5)
F2 C5 1.339(5)
F3 C5 1.346(5)
O1 C2 1.214(5)
O2 C2 1.325(5)
O2 C3 1.463(6)
O3 H3 1.00(5)
O3 C1 1.405(5)
C1 C2 1.545(5)
C1 C5 1.552(6)
C1 C6 1.565(5)
C3 H3A 0.990
C3 H3B 0.990
C3 C4 1.497(7)
C4 H4A 0.980
C4 H4B 0.980
C4 H4C 0.980
C6 H6B 1.000
C6 C7 1.548(6)
C6 C11 1.538(5)
C7 H7A 0.990
C7 H7B 0.990
C7 C8 1.514(7)
C8 H8A 0.990
C8 H8B 0.990
C8 C9 1.530(6)
C9 H9A 0.990
C9 H9B 0.990
C9 C10 1.550(6)
C10 H10A 0.990
C10 H10B 0.990
C10 C11 1.528(6)
C11 C12 1.323(6)
C12 H12 0.950
C12 C13 1.499(6)
C13 H13A 0.980
C13 H13B 0.980
C13 H13C 0.980
F4 C18 1.364(5)
F5 C18 1.329(6)
F6 C18 1.343(6)
O4 C15 1.213(5)
O5 C15 1.327(5)
O5 C16 1.463(6)
O6 H6 0.76(6)
O6 C14 1.395(5)
C14 C15 1.542(5)
C14 C18 1.557(6)
C14 C19 1.565(5)
C16 H16A 0.990
C16 H16B 0.990
C16 C17 1.447(7)
C17 H17A 0.980
C17 H17B 0.980
C17 H17C 0.980
C19 H19 1.000
C19 C20 1.562(6)
C19 C24 1.528(6)
C20 H20A 0.990
C20 H20B 0.990
C20 C21 1.532(7)
C21 H21A 0.990
C21 H21B 0.990
C21 C22 1.510(6)
C22 H22A 0.990
C22 H22B 0.990
C22 C23 1.543(6)
C23 H23A 0.990
C23 H23B 0.990
C23 C24 1.506(6)
C24 C25 1.330(6)
C25 H25 0.950
C25 C26 1.494(7)
C26 H26A 0.980
C26 H26B 0.980
C26 H26C 0.980

loop_
_geom_hbond_atom_site_label_D
_geom_hbond_atom_site_label_H
_geom_hbond_atom_site_label_A
_geom_hbond_distance_DH
_geom_hbond_distance_HA
_geom_hbond_distance_DA
_geom_hbond_angle_DHA
O3 H3 O4 1.00(5) 1.83(5) 2.797(4) 163(4)
O6 H6 O1 0.76(6) 2.08(6) 2.823(4) 167(5)

loop_
_geom_torsion_atom_site_label_1
_geom_torsion_atom_site_label_2
_geom_torsion_atom_site_label_3
_geom_torsion_atom_site_label_4
_geom_torsion
C3 O2 C2 O1 -5.4(6)
C3 O2 C2 C1 173.5(4)
O3 C1 C2 O1 -4.4(5)
O3 C1 C2 O2 176.6(3)
C5 C1 C2 O1 -121.7(4)
C5 C1 C2 O2 59.3(4)
C6 C1 C2 O1 117.2(4)
C6 C1 C2 O2 -61.7(4)
C2 O2 C3 C4 -169.2(4)
O3 C1 C5 F1 165.0(3)
O3 C1 C5 F2 -74.0(4)
O3 C1 C5 F3 44.3(4)
C2 C1 C5 F1 -76.4(4)
C2 C1 C5 F2 44.7(4)
C2 C1 C5 F3 163.0(3)
C6 C1 C5 F1 43.0(5)
C6 C1 C5 F2 164.0(3)
C6 C1 C5 F3 -77.7(4)
O3 C1 C6 C7 -54.5(4)
O3 C1 C6 C11 71.1(4)
C2 C1 C6 C7 -175.6(3)
C2 C1 C6 C11 -50.0(4)
C5 C1 C6 C7 65.8(4)
C5 C1 C6 C11 -168.6(3)
C1 C6 C7 C8 77.2(4)
C11 C6 C7 C8 -48.6(5)
C6 C7 C8 C9 52.9(5)
C7 C8 C9 C10 -54.7(5)
C8 C9 C10 C11 54.0(5)
C9 C10 C11 C6 -52.4(5)
C9 C10 C11 C12 123.5(5)
C1 C6 C11 C10 -79.7(4)
C1 C6 C11 C12 104.2(4)
C7 C6 C11 C10 48.7(4)
C7 C6 C11 C12 -127.4(4)
C6 C11 C12 C13 178.6(5)
C10 C11 C12 C13 2.8(8)
C16 O5 C15 O4 -2.6(6)
C16 O5 C15 C14 177.2(4)
O6 C14 C15 O4 -4.7(5)
O6 C14 C15 O5 175.6(3)
C18 C14 C15 O4 -122.2(4)
C18 C14 C15 O5 58.0(4)
C19 C14 C15 O4 117.3(4)
C19 C14 C15 O5 -62.5(4)
C15 O5 C16 C17 -170.9(4)
O6 C14 C18 F4 -74.7(4)
O6 C14 C18 F5 44.0(5)
O6 C14 C18 F6 166.9(3)
C15 C14 C18 F4 44.6(5)
C15 C14 C18 F5 163.4(3)
C15 C14 C18 F6 -73.7(4)
C19 C14 C18 F4 164.5(4)
C19 C14 C18 F5 -76.7(5)
C19 C14 C18 F6 46.1(5)
O6 C14 C19 C20 -47.4(4)
O6 C14 C19 C24 77.2(4)
C15 C14 C19 C20 -169.3(3)
C15 C14 C19 C24 -44.7(4)
C18 C14 C19 C20 71.6(4)
C18 C14 C19 C24 -163.8(3)
C14 C19 C20 C21 79.3(5)
C24 C19 C20 C21 -47.0(5)
C19 C20 C21 C22 52.7(5)
C20 C21 C22 C23 -56.3(5)
C21 C22 C23 C24 57.2(5)
C22 C23 C24 C19 -55.2(5)
C22 C23 C24 C25 119.7(5)
C14 C19 C24 C23 -78.5(4)
C14 C19 C24 C25 106.2(4)
C20 C19 C24 C23 49.0(5)
C20 C19 C24 C25 -126.4(4)
C19 C24 C25 C26 175.8(5)
C23 C24 C25 C26 1.0(8)

loop_
_cod_related_entry_id
_cod_related_entry_database
_cod_related_entry_code
1 ChemSpider 13087942
